data_7013615
loop_
_publ_author_name
'Iino, Atsushi'
'Suzuki, Takayoshi'
'Kaizaki, Sumio'

_publ_section_title
;
 Syntheses, structures, magnetic and spectroscopic properties of
 bis(pentane-2,4-dionato)chromium(iii) complexes incorporating 3- or
 4-pyridyl-substituted nitronyl and imino nitroxides
;
_journal_issue 24
_journal_name_full 'Dalton Transactions'
_journal_page_first 4604
_journal_paper_doi 10.1039/b310571g
_journal_year 2003
_chemical_formula_moiety 'C20 H24 Cr N2 O4 1+, F6 P -1'
_chemical_formula_sum 'C20 H24 Cr F6 N2 O4 P'
_chemical_formula_weight 553.38
_chemical_name_common
;trans-bis(pentane-2,4-dionato)bis(pyridine)chromium(iii)
Hexafluorophosphate
;
_chemical_name_systematic
;
trans-bis(pentane-2,4-dionato)bis(pyridine)chromium(III) Hexafluorophosphate
;
_space_group_IT_number 98
_symmetry_cell_setting tetragonal
_symmetry_space_group_name_Hall 'I 4bw 2bw'
_symmetry_space_group_name_H-M 'I 41 2 2'
_atom_sites_solution_hydrogens geom
_atom_sites_solution_primary direct
_atom_sites_solution_secondary difmap
_audit_creation_method SHELXL-97
_cell_angle_alpha 90.00
_cell_angle_beta 90.00
_cell_angle_gamma 90.00
_cell_formula_units_Z 4
_cell_length_a 12.8690(10)
_cell_length_b 12.869
_cell_length_c 15.1892(13)
_cell_measurement_reflns_used 25
_cell_measurement_temperature 296(2)
_cell_measurement_theta_max 15.0
_cell_measurement_theta_min 14.7
_cell_volume 2515.5(3)
_computing_cell_refinement 'MSC/AFC Diffractometer Control'
_computing_data_collection 'MSC/AFC Diffractometer Control'
_computing_data_reduction 'teXsan Ver. 1.11'
_computing_molecular_graphics ORTEP
_computing_publication_material SHELXL-97
_computing_structure_refinement 'SHELXL-97 (Sheldrick, 1997)'
_computing_structure_solution 'SHELXS-97 (Sheldrick, 1997)'
_diffrn_ambient_temperature 296(2)
_diffrn_measured_fraction_theta_full 1.000
_diffrn_measured_fraction_theta_max 1.000
_diffrn_measurement_device 'Rigaku AFC 7R'
_diffrn_measurement_device_type 'Rigaku AFC 7R'
_diffrn_measurement_method \w-2\q
_diffrn_radiation_monochromator graphite
_diffrn_radiation_source 'rotating anode'
_diffrn_radiation_type 'Mo K\a'
_diffrn_radiation_wavelength 0.71069
_diffrn_reflns_av_R_equivalents 0.0086
_diffrn_reflns_av_sigmaI/netI 0.0143
_diffrn_reflns_limit_h_max 18
_diffrn_reflns_limit_h_min -12
_diffrn_reflns_limit_k_max 12
_diffrn_reflns_limit_k_min -8
_diffrn_reflns_limit_l_max 21
_diffrn_reflns_limit_l_min 0
_diffrn_reflns_number 2055
_diffrn_reflns_theta_full 30.00
_diffrn_reflns_theta_max 30.00
_diffrn_reflns_theta_min 2.07
_diffrn_standards_decay_% 0.99
_diffrn_standards_interval_count 150
_diffrn_standards_number 3
_exptl_absorpt_coefficient_mu 0.590
_exptl_absorpt_correction_T_max 1.000
_exptl_absorpt_correction_T_min 0.973
_exptl_absorpt_correction_type psi-scan
_exptl_absorpt_process_details '(North, Phillips & Mathews, 1968)'
_exptl_crystal_colour red
_exptl_crystal_density_diffrn 1.461
_exptl_crystal_density_method 'not measured'
_exptl_crystal_description block
_exptl_crystal_F_000 1132
_exptl_crystal_size_max 0.40
_exptl_crystal_size_mid 0.40
_exptl_crystal_size_min 0.40
_refine_diff_density_max 0.481
_refine_diff_density_min -0.260
_refine_diff_density_rms 0.049
_refine_ls_abs_structure_details 'Flack analysis; the parameter was 0.06(6)'
_refine_ls_abs_structure_Flack 0.06(6)
_refine_ls_extinction_coef 0.0044(9)
_refine_ls_extinction_expression Fc^*^=kFc[1+0.001xFc^2^\l^3^/sin(2\q)]^-1/4^
_refine_ls_extinction_method SHELXL
_refine_ls_goodness_of_fit_ref 1.052
_refine_ls_hydrogen_treatment constr
_refine_ls_matrix_type full
_refine_ls_number_parameters 86
_refine_ls_number_reflns 1310
_refine_ls_number_restraints 0
_refine_ls_restrained_S_all 1.052
_refine_ls_R_factor_all 0.0788
_refine_ls_R_factor_gt 0.0473
_refine_ls_shift/su_max 0.002
_refine_ls_shift/su_mean 0.000
_refine_ls_structure_factor_coef Fsqd
_refine_ls_weighting_details 'calc w=1/[\s^2^(Fo^2^)+(0.0872P)^2^+1.2340P] where P=(Fo^2^+2Fc^2^)/3'
_refine_ls_weighting_scheme calc
_refine_ls_wR_factor_gt 0.1419
_refine_ls_wR_factor_ref 0.1646
_reflns_number_gt 822
_reflns_number_total 1310
_reflns_threshold_expression 'I > 2\s(I)'
_cod_data_source_file b310571g.txt
_cod_data_source_block transpy
_cod_database_code 7013615

loop_
_symmetry_equiv_pos_as_xyz
'x, y, z'
'-x, -y, z'
'-x, y+1/2, -z+1/4'
'x, -y+1/2, -z+1/4'
'y, x, -z'
'-y, -x, -z'
'-y, x+1/2, z+1/4'
'y, -x+1/2, z+1/4'
'x+1/2, y+1/2, z+1/2'
'-x+1/2, -y+1/2, z+1/2'
'-x+1/2, y+1, -z+3/4'
'x+1/2, -y+1, -z+3/4'
'y+1/2, x+1/2, -z+1/2'
'-y+1/2, -x+1/2, -z+1/2'
'-y+1/2, x+1, z+3/4'
'y+1/2, -x+1, z+3/4'

loop_
_atom_site_label
_atom_site_type_symbol
_atom_site_fract_x
_atom_site_fract_y
_atom_site_fract_z
_atom_site_U_iso_or_equiv
_atom_site_adp_type
_atom_site_occupancy
_atom_site_symmetry_multiplicity
_atom_site_calc_flag
_atom_site_refinement_flags
_atom_site_disorder_assembly
_atom_site_disorder_group
Cr Cr 0.5000 0.0000 0.2500 0.0666(4) Uani 1 4 d S . .
P P 0.0000 0.0000 0.0000 0.0768(6) Uani 1 4 d S . .
F1 F 0.0883(5) 0.0226(7) 0.0633(3) 0.182(3) Uani 0.75 1 d P . .
F2 F -0.0136(9) 0.0969(5) 0.0573(4) 0.211(4) Uani 0.75 1 d P . .
O1 O 0.4230(3) -0.0769(2) 0.16069(14) 0.0772(7) Uani 1 1 d . . .
N1 N 0.6143(3) -0.1143(3) 0.2500 0.0738(11) Uani 1 2 d S . .
C1 C 0.7132(4) -0.0929(4) 0.2290(3) 0.0962(14) Uani 1 1 d . . .
H1 H 0.7300 -0.0254 0.2125 0.117 Uiso 1 1 calc R . .
C2 C 0.7906(4) -0.1656(5) 0.2306(4) 0.1177(19) Uani 1 1 d . . .
H2 H 0.8590 -0.1473 0.2186 0.140 Uiso 1 1 calc R . .
C3 C 0.7648(4) -0.2648(4) 0.2500 0.127(3) Uani 1 2 d S . .
H3 H 0.8159 -0.3159 0.2500 0.144 Uiso 1 2 calc SR . .
C6 C 0.3531(4) -0.1259(4) 0.0253(3) 0.1058(16) Uani 1 1 d . . .
H6A H 0.2845 -0.0991 0.0353 0.131 Uiso 1 1 calc R . .
H6B H 0.3559 -0.1973 0.0436 0.131 Uiso 1 1 calc R . .
H6C H 0.3694 -0.1213 -0.0362 0.131 Uiso 1 1 calc R . .
C7 C 0.4295(4) -0.0642(3) 0.0767(2) 0.0788(11) Uani 1 1 d . . .
C8 C 0.5000 0.0000 0.0360(3) 0.0915(18) Uani 1 2 d S . .
H8 H 0.5000 0.0000 -0.0253 0.110 Uiso 1 2 calc SR . .

loop_
_atom_site_aniso_label
_atom_site_aniso_U_11
_atom_site_aniso_U_22
_atom_site_aniso_U_33
_atom_site_aniso_U_23
_atom_site_aniso_U_13
_atom_site_aniso_U_12
Cr 0.0749(5) 0.0749(5) 0.0499(6) 0.000 0.000 -0.0058(6)
P 0.0898(9) 0.0898(9) 0.0507(9) 0.000 0.000 -0.0193(11)
F1 0.160(5) 0.266(8) 0.118(4) 0.055(5) -0.059(3) -0.110(6)
F2 0.343(12) 0.158(5) 0.132(4) -0.064(4) 0.000(6) 0.057(8)
O1 0.093(2) 0.0759(18) 0.0628(13) -0.0082(13) -0.0036(14) -0.0096(13)
N1 0.0771(17) 0.0771(17) 0.067(2) -0.0066(18) -0.0066(18) -0.007(2)
C1 0.087(3) 0.089(3) 0.113(4) -0.001(3) -0.008(3) -0.009(2)
C2 0.080(3) 0.120(4) 0.153(5) -0.001(4) -0.015(3) 0.009(3)
C3 0.125(4) 0.125(4) 0.129(6) -0.032(5) -0.032(5) 0.041(5)
C6 0.097(4) 0.141(4) 0.079(3) -0.027(3) -0.022(2) 0.010(3)
C7 0.095(3) 0.085(3) 0.0558(18) -0.0130(19) -0.008(2) 0.0159(19)
C8 0.101(5) 0.129(6) 0.045(3) 0.000 0.000 0.015(4)

loop_
_atom_type_symbol
_atom_type_description
_atom_type_scat_dispersion_real
_atom_type_scat_dispersion_imag
_atom_type_scat_source
C C 0.0033 0.0016 'International Tables Vol C Tables 4.2.6.8 and 6.1.1.4'
H H 0.0000 0.0000 'International Tables Vol C Tables 4.2.6.8 and 6.1.1.4'
N N 0.0061 0.0033 'International Tables Vol C Tables 4.2.6.8 and 6.1.1.4'
O O 0.0106 0.0060 'International Tables Vol C Tables 4.2.6.8 and 6.1.1.4'
F F 0.0171 0.0103 'International Tables Vol C Tables 4.2.6.8 and 6.1.1.4'
P P 0.1023 0.0942 'International Tables Vol C Tables 4.2.6.8 and 6.1.1.4'
Cr Cr 0.3209 0.6236 'International Tables Vol C Tables 4.2.6.8 and 6.1.1.4'

loop_
_geom_angle_atom_site_label_1
_geom_angle_atom_site_label_2
_geom_angle_atom_site_label_3
_geom_angle
_geom_angle_site_symmetry_1
_geom_angle_site_symmetry_3
_geom_angle_publ_flag
O1 Cr O1 88.19(15) 13_545 . ?
O1 Cr O1 91.81(15) 13_545 14 ?
O1 Cr O1 179.9(2) . 14 ?
O1 Cr O1 179.9(2) 13_545 2_655 ?
O1 Cr O1 91.81(15) . 2_655 ?
O1 Cr O1 88.19(15) 14 2_655 ?
O1 Cr N1 90.04(10) 13_545 2_655 ?
O1 Cr N1 89.96(10) . 2_655 ?
O1 Cr N1 89.96(10) 14 2_655 ?
O1 Cr N1 90.04(10) 2_655 2_655 ?
O1 Cr N1 89.96(10) 13_545 . ?
O1 Cr N1 90.04(10) . . ?
O1 Cr N1 90.04(10) 14 . ?
O1 Cr N1 89.96(10) 2_655 . ?
N1 Cr N1 180.0 2_655 . ?
F1 P F1 101.3(4) . 2 ?
F1 P F1 96.6(5) . 5 ?
F1 P F1 133.6(8) 2 5 ?
F1 P F1 133.6(8) . 6 ?
F1 P F1 96.6(5) 2 6 ?
F1 P F1 101.3(4) 5 6 ?
F1 P F2 161.6(7) . 6 ?
F1 P F2 76.9(4) 2 6 ?
F1 P F2 73.1(3) 5 6 ?
F1 P F2 64.4(4) 6 6 ?
F1 P F2 64.4(4) . . ?
F1 P F2 73.1(3) 2 . ?
F1 P F2 76.9(4) 5 . ?
F1 P F2 161.6(7) 6 . ?
F2 P F2 97.9(8) 6 . ?
F1 P F2 73.1(3) . 2 ?
F1 P F2 64.4(4) 2 2 ?
F1 P F2 161.6(7) 5 2 ?
F1 P F2 76.9(4) 6 2 ?
F2 P F2 120.6(8) 6 2 ?
F2 P F2 110.6(5) . 2 ?
F1 P F2 76.9(4) . 5 ?
F1 P F2 161.6(7) 2 5 ?
F1 P F2 64.4(4) 5 5 ?
F1 P F2 73.1(3) 6 5 ?
F2 P F2 110.6(5) 6 5 ?
F2 P F2 120.6(8) . 5 ?
F2 P F2 97.9(8) 2 5 ?
C7 O1 Cr 126.3(3) . . ?
C1 N1 C1 116.5(6) . 14 ?
C1 N1 Cr 121.8(3) . . ?
C1 N1 Cr 121.8(3) 14 . ?
N1 C1 C2 123.2(5) . . ?
N1 C1 H1 118.4 . . ?
C2 C1 H1 118.4 . . ?
C3 C2 C1 118.2(6) . . ?
C3 C2 H2 120.9 . . ?
C1 C2 H2 120.9 . . ?
C2 C3 C2 120.7(7) 14 . ?
C2 C3 H3 119.7 14 . ?
C2 C3 H3 119.7 . . ?
C7 C6 H6A 109.5 . . ?
C7 C6 H6B 109.5 . . ?
H6A C6 H6B 109.5 . . ?
C7 C6 H6C 109.5 . . ?
H6A C6 H6C 109.5 . . ?
H6B C6 H6C 109.5 . . ?
O1 C7 C8 124.3(4) . . ?
O1 C7 C6 114.1(4) . . ?
C8 C7 C6 121.5(4) . . ?
C7 C8 C7 126.5(5) 2_655 . ?
C7 C8 H8 116.7 2_655 . ?
C7 C8 H8 116.7 . . ?

loop_
_geom_bond_atom_site_label_1
_geom_bond_atom_site_label_2
_geom_bond_distance
_geom_bond_site_symmetry_2
_geom_bond_publ_flag
Cr O1 1.950(2) 13_545 ?
Cr O1 1.950(2) . ?
Cr O1 1.950(2) 14 ?
Cr O1 1.950(2) 2_655 ?
Cr N1 2.080(5) 2_655 ?
Cr N1 2.080(5) . ?
P F1 1.517(5) . ?
P F1 1.517(5) 2 ?
P F1 1.517(5) 5 ?
P F1 1.517(5) 6 ?
P F2 1.531(5) 6 ?
P F2 1.531(5) . ?
P F2 1.531(5) 2 ?
P F2 1.531(5) 5 ?
O1 C7 1.289(4) . ?
N1 C1 1.341(5) . ?
N1 C1 1.341(5) 14 ?
C1 C2 1.366(8) . ?
C1 H1 0.9300 . ?
C2 C3 1.352(6) . ?
C2 H2 0.9300 . ?
C3 C2 1.352(6) 14 ?
C3 H3 0.9300 . ?
C6 C7 1.486(5) . ?
C6 H6A 0.9600 . ?
C6 H6B 0.9600 . ?
C6 H6C 0.9600 . ?
C7 C8 1.374(5) . ?
C8 C7 1.374(5) 2_655 ?
C8 H8 0.9300 . ?

loop_
_geom_torsion_atom_site_label_1
_geom_torsion_atom_site_label_2
_geom_torsion_atom_site_label_3
_geom_torsion_atom_site_label_4
_geom_torsion
_geom_torsion_site_symmetry_1
_geom_torsion_site_symmetry_2
_geom_torsion_site_symmetry_3
_geom_torsion_site_symmetry_4
_geom_torsion_publ_flag
O1 Cr O1 C7 177.0(5) 13_545 . . . ?
O1 Cr O1 C7 88(2) 14 . . . ?
O1 Cr O1 C7 -3.1(3) 2_655 . . . ?
N1 Cr O1 C7 87.0(4) 2_655 . . . ?
N1 Cr O1 C7 -93.0(4) . . . . ?
O1 Cr N1 C1 -152.2(3) 13_545 . . . ?
O1 Cr N1 C1 119.6(3) . . . . ?
O1 Cr N1 C1 -60.4(3) 14 . . . ?
O1 Cr N1 C1 27.8(3) 2_655 . . . ?
N1 Cr N1 C1 -16.3(3) 2_655 . . . ?
O1 Cr N1 C1 27.8(3) 13_545 . . 14 ?
O1 Cr N1 C1 -60.4(3) . . . 14 ?
O1 Cr N1 C1 119.6(3) 14 . . 14 ?
O1 Cr N1 C1 -152.2(3) 2_655 . . 14 ?
N1 Cr N1 C1 163.7(3) 2_655 . . 14 ?
C1 N1 C1 C2 -1.8(4) 14 . . . ?
Cr N1 C1 C2 178.2(4) . . . . ?
N1 C1 C2 C3 3.5(8) . . . . ?
C1 C2 C3 C2 -1.6(4) . . . 14 ?
Cr O1 C7 C8 6.4(7) . . . . ?
Cr O1 C7 C6 -173.7(3) . . . . ?
O1 C7 C8 C7 -3.4(4) . . . 2_655 ?
C6 C7 C8 C7 176.6(5) . . . 2_655 ?
